data_7008247
loop_
_publ_author_name
'Constable, Edwin C.'
'Figgemeier, Egbert'
'Hougen, Inger Annette'
'Housecroft, Catherine E.'
'Neuburger, Markus'
'Schaffner, Silvia'
'Whall, Louise A.'

_publ_section_title
;
 Hairpin helicates: a missing link between double-helicates and trefoil
 knots.
;
_journal_issue 7
_journal_name_full 'Dalton transactions (Cambridge, England : 2003)'
_journal_page_first 1168
_journal_page_last 1175
_journal_paper_doi 10.1039/b500209E
_journal_year 2005
_chemical_compound_source
;
?
;
_chemical_formula_moiety ' [Cu(I)Cu(II)(C86 H72 N10 O7)]3+ 3 PF6- . 2.5 C3H6O '
_chemical_formula_sum 'C93.5 H87 Cu2 F18 N10 O9.5 P3'
_chemical_formula_weight 2064.76
_chemical_melting_point ?
_chemical_name_systematic
;
?
;
_space_group_IT_number 2
_symmetry_cell_setting triclinic
_symmetry_space_group_name_Hall '-P 1'
_symmetry_space_group_name_H-M 'P -1'
_atom_sites_solution_hydrogens geom
_atom_sites_solution_primary direct
_audit_creation_date 03-04-12
_audit_creation_method CRYSTALS_ver_12-03-99
_cell_angle_alpha 103.9732(7)
_cell_angle_beta 102.0324(8)
_cell_angle_gamma 109.0858(7)
_cell_formula_units_Z 2
_cell_length_a 15.6921(2)
_cell_length_b 16.0207(2)
_cell_length_c 21.2804(3)
_cell_measurement_reflns_used 20906
_cell_measurement_temperature 173
_cell_measurement_theta_max 27
_cell_measurement_theta_min 3
_cell_volume 4658.98(11)
_computing_cell_refinement
;
Denzo/Scalepack (Otwinowski & Minor, 1996)
;
_computing_data_collection
;
COLLECT (Nonius BV, 1997)
;
_computing_data_reduction
;
Denzo/Scalepack (Otwinowski & Minor, 1996)
;
_computing_molecular_graphics
;
CAMERON (Watkin et al 1996)
;
_computing_publication_material
;
CRYSTALS (Watkin et al 2001)
;
_computing_structure_refinement
;
CRYSTALS (Watkin et al 2001)
;
_computing_structure_solution
;
SIR92 (Altomare et al, 1994)
;
_diffrn_ambient_temperature 173
_diffrn_measured_fraction_theta_max 0.995
_diffrn_measurement_device_type
;
Enraf Nonius Kappa CCD
;
_diffrn_measurement_method '\f & \w scans'
_diffrn_radiation_monochromator graphite
_diffrn_radiation_type 'Mo K\a'
_diffrn_radiation_wavelength 0.71073
_diffrn_reflns_av_R_equivalents 0.02
_diffrn_reflns_limit_h_max 19
_diffrn_reflns_limit_h_min -20
_diffrn_reflns_limit_k_max 20
_diffrn_reflns_limit_k_min -20
_diffrn_reflns_limit_l_max 27
_diffrn_reflns_limit_l_min -27
_diffrn_reflns_number 41046
_diffrn_reflns_theta_max 27.48
_diffrn_reflns_theta_min 5.02
_diffrn_standards_decay_% 0.00
_diffrn_standards_interval_count 0
_diffrn_standards_interval_time 0
_diffrn_standards_number 0
_exptl_absorpt_coefficient_mu 0.607
_exptl_absorpt_correction_T_max 0.89
_exptl_absorpt_correction_T_min 0.84
_exptl_absorpt_correction_type multi-scan
_exptl_crystal_colour ' brown '
_exptl_crystal_density_diffrn 1.472
_exptl_crystal_density_meas ?
_exptl_crystal_description ' prism '
_exptl_crystal_F_000 2120.683
_exptl_crystal_size_max 0.30
_exptl_crystal_size_mid 0.28
_exptl_crystal_size_min 0.20
_refine_diff_density_max 1.06
_refine_diff_density_min -0.82
_refine_ls_extinction_coef 218.5(312)
_refine_ls_extinction_method 'Larson 1970 Crystallographic Computing eq 22'
_refine_ls_goodness_of_fit_ref 1.1599
_refine_ls_hydrogen_treatment noref
_refine_ls_matrix_type full
_refine_ls_number_parameters 1355
_refine_ls_number_reflns 12623
_refine_ls_R_factor_gt 0.0588
_refine_ls_shift/su_max 0.021400
_refine_ls_structure_factor_coef F
_refine_ls_weighting_details
;
Chebychev polynomial with 4 parameters, Carruthers & Watkin , 1979,
0.154    -.633    -.345    -.409
;
_refine_ls_weighting_scheme calc
_refine_ls_wR_factor_ref 0.0514
_reflns_limit_h_max 19
_reflns_limit_h_min -20
_reflns_limit_k_max 20
_reflns_limit_k_min -20
_reflns_limit_l_max 27
_reflns_limit_l_min 0
_reflns_number_gt 12623
_reflns_number_total 21247
_reflns_threshold_expression >3.00\s(I)
_cod_data_source_file b500209E.txt
_cod_data_source_block iah022_601
_cod_depositor_comments
;
The following automatic conversions were performed:
'_symmetry_cell_setting' value 'Triclinic ' changed to 'triclinic'
according to '/home/adriana/struct/CIF-dictionaries/cif_core.dic'
dictionary named 'cif_core.dic' version 2.4.1 from 2010-06-29.

Automatic conversion script
Id: cif_fix_enum 1555 2011-01-17 13:19:09Z saulius 

The following automatic conversions were performed:

'_chemical_melting_point' value 'not measured' was changed to '?' -
the value is undefined or not given.

Automatic conversion script
Id: cif_fix_values 1569 2011-02-09 13:29:24Z adriana 
;
_cod_original_cell_volume 4659.0
_cod_original_sg_symbol_H-M 'P -1 '
_cod_original_formula_sum ' C93.50 H87 Cu2 F18 N10 O9.50 P3 '
_cod_database_code 7008247

loop_
_symmetry_equiv_pos_as_xyz
x,y,z
-x,-y,-z

loop_
_atom_site_label
_atom_site_type_symbol
_atom_site_fract_x
_atom_site_fract_y
_atom_site_fract_z
_atom_site_U_iso_or_equiv
_atom_site_occupancy
_atom_site_adp_type
CU1 CU 0.33693(3) 0.13084(3) 0.72256(2) 0.0348 1.0000 Uani
CU2 CU 0.37943(3) -0.04188(3) 0.82193(2) 0.0440 1.0000 Uani
P1 P -0.22483(8) 0.04297(9) 0.61022(6) 0.0613 1.0000 Uani
P2 P 0.55289(11) 0.43389(9) 1.13068(7) 0.0689 1.0000 Uani
P3 P 0.0000 -0.5000 0.5000 0.0616 0.5000 Uani
P4 P 0.0000 0.0000 1.0000 0.1153 0.5000 Uani
N1 N 0.4176(2) 0.1775(2) 0.66020(14) 0.0386 1.0000 Uani
N2 N 0.44578(19) 0.23761(19) 0.79066(14) 0.0375 1.0000 Uani
N3 N 0.31142(19) 0.12245(19) 0.82101(14) 0.0366 1.0000 Uani
N4 N 0.2410(2) -0.08064(19) 0.77009(14) 0.0378 1.0000 Uani
N5 N 0.3541(2) -0.1703(2) 0.76137(16) 0.0453 1.0000 Uani
N6 N 0.2387(2) 0.2024(2) 0.71837(14) 0.0395 1.0000 Uani
N7 N 0.22162(18) 0.03300(19) 0.65102(13) 0.0340 1.0000 Uani
N8 N 0.37828(19) 0.00239(19) 0.68781(14) 0.0370 1.0000 Uani
N9 N 0.4978(2) 0.0611(2) 0.82269(14) 0.0391 1.0000 Uani
N10 N 0.4291(2) 0.0297(2) 0.92202(15) 0.0454 1.0000 Uani
O1 O -0.3463(2) -0.3385(2) 0.55426(17) 0.0640 1.0000 Uani
O2 O -0.5760(2) -0.3347(2) 0.52622(19) 0.0675 1.0000 Uani
O3 O -0.7363(3) -0.3118(3) 0.4474(2) 0.0889 1.0000 Uani
O5 O -0.7307(2) -0.5284(3) 0.2445(2) 0.0738 1.0000 Uani
O6 O -0.54225(19) -0.4867(2) 0.33006(16) 0.0607 1.0000 Uani
O7 O -0.28952(19) -0.39706(19) 0.37562(15) 0.0556 1.0000 Uani
O8 O 0.2102(3) -0.1771(5) 0.9696(3) 0.1459 1.0000 Uani
O9 O -0.3657(5) -0.1715(7) 0.7546(4) 0.1988 1.0000 Uani
O10 O 0.1056(7) -0.5099(9) 0.8195(7) 0.1405 0.5000 Uani
C1 C 0.4002(3) 0.1368(3) 0.59320(19) 0.0478 1.0000 Uani
C2 C 0.4659(3) 0.1638(4) 0.5612(2) 0.0643 1.0000 Uani
C3 C 0.5525(3) 0.2378(4) 0.5983(2) 0.0744 1.0000 Uani
C4 C 0.5701(3) 0.2822(3) 0.6670(2) 0.0611 1.0000 Uani
C5 C 0.5021(2) 0.2489(3) 0.69663(18) 0.0424 1.0000 Uani
C6 C 0.5145(2) 0.2880(2) 0.76978(17) 0.0409 1.0000 Uani
C7 C 0.5890(3) 0.3698(3) 0.81530(19) 0.0466 1.0000 Uani
C8 C 0.5929(3) 0.4010(3) 0.88328(18) 0.0453 1.0000 Uani
C9 C 0.5200(3) 0.3476(3) 0.90342(18) 0.0442 1.0000 Uani
C10 C 0.4472(2) 0.2665(2) 0.85597(17) 0.0380 1.0000 Uani
C11 C 0.3651(2) 0.2058(2) 0.87052(17) 0.0370 1.0000 Uani
C12 C 0.3445(3) 0.2330(3) 0.93076(18) 0.0474 1.0000 Uani
C13 C 0.2648(3) 0.1737(3) 0.9394(2) 0.0523 1.0000 Uani
C14 C 0.2095(3) 0.0872(3) 0.8889(2) 0.0491 1.0000 Uani
C15 C 0.2364(2) 0.0633(2) 0.83110(18) 0.0389 1.0000 Uani
C16 C 0.1860(2) -0.0330(2) 0.78019(17) 0.0383 1.0000 Uani
C17 C 0.0887(3) -0.0718(2) 0.74782(18) 0.0415 1.0000 Uani
C18 C 0.0438(3) -0.1645(2) 0.70216(18) 0.0417 1.0000 Uani
C19 C 0.1023(3) -0.2130(2) 0.69319(19) 0.0447 1.0000 Uani
C20 C 0.1991(3) -0.1702(2) 0.72672(18) 0.0408 1.0000 Uani
C21 C 0.2648(3) -0.2180(3) 0.71882(19) 0.0442 1.0000 Uani
C22 C 0.2368(3) -0.3063(3) 0.6707(2) 0.0580 1.0000 Uani
C23 C 0.3033(4) -0.3458(3) 0.6675(3) 0.0676 1.0000 Uani
C24 C 0.3948(3) -0.2961(3) 0.7098(2) 0.0623 1.0000 Uani
C25 C 0.4181(3) -0.2082(3) 0.7555(2) 0.0519 1.0000 Uani
C26 C 0.6728(3) 0.4879(3) 0.9324(2) 0.0522 1.0000 Uani
C27 C 0.7038(3) 0.4991(3) 0.9999(2) 0.0672 1.0000 Uani
C28 C 0.7814(4) 0.5794(4) 1.0451(3) 0.0828 1.0000 Uani
C29 C 0.8266(4) 0.6489(4) 1.0227(3) 0.0791 1.0000 Uani
C30 C 0.7938(4) 0.6420(3) 0.9562(3) 0.0721 1.0000 Uani
C31 C 0.7164(3) 0.5614(3) 0.9105(2) 0.0634 1.0000 Uani
C32 C -0.0588(3) -0.2085(3) 0.66531(19) 0.0437 1.0000 Uani
C33 C -0.0983(3) -0.2951(3) 0.6131(2) 0.0538 1.0000 Uani
C34 C -0.1939(3) -0.3359(3) 0.5767(2) 0.0562 1.0000 Uani
C35 C -0.2531(3) -0.2919(3) 0.5921(2) 0.0506 1.0000 Uani
C36 C -0.2160(3) -0.2053(3) 0.6432(3) 0.0650 1.0000 Uani
C37 C -0.1192(3) -0.1648(3) 0.6790(3) 0.0626 1.0000 Uani
C38 C -0.4107(3) -0.2960(3) 0.5647(3) 0.0608 1.0000 Uani
C39 C -0.5063(3) -0.3703(3) 0.5193(3) 0.0652 1.0000 Uani
C40 C -0.6671(4) -0.4058(4) 0.4924(5) 0.1126 1.0000 Uani
C41 C -0.7421(4) -0.3741(5) 0.4813(5) 0.1037 1.0000 Uani
C42 C -0.8233(4) -0.3205(5) 0.4055(3) 0.0877 1.0000 Uani
C43 C -0.8238(5) -0.3309(4) 0.3344(3) 0.0895 1.0000 Uani
C45 C -0.8282(4) -0.5432(4) 0.2215(3) 0.0932 1.0000 Uani
C46 C -0.7097(4) -0.5766(4) 0.2874(3) 0.0786 1.0000 Uani
C47 C -0.6147(3) -0.5772(3) 0.2932(3) 0.0739 1.0000 Uani
C48 C -0.4519(3) -0.4885(3) 0.3374(2) 0.0516 1.0000 Uani
C49 C -0.3789(3) -0.3903(3) 0.3698(2) 0.0557 1.0000 Uani
C50 C -0.2091(3) -0.3201(3) 0.41497(19) 0.0458 1.0000 Uani
C51 C -0.1249(3) -0.3333(3) 0.4205(2) 0.0550 1.0000 Uani
C52 C -0.0400(3) -0.2624(3) 0.4630(2) 0.0521 1.0000 Uani
C53 C -0.0360(2) -0.1763(2) 0.50099(17) 0.0380 1.0000 Uani
C54 C -0.1206(2) -0.1635(2) 0.49224(19) 0.0439 1.0000 Uani
C55 C -0.2061(3) -0.2339(3) 0.4490(2) 0.0480 1.0000 Uani
C56 C 0.2534(3) 0.2889(3) 0.75527(19) 0.0481 1.0000 Uani
C57 C 0.1806(3) 0.3191(3) 0.7552(2) 0.0557 1.0000 Uani
C58 C 0.0899(3) 0.2582(3) 0.7156(2) 0.0592 1.0000 Uani
C59 C 0.0735(3) 0.1677(3) 0.6771(2) 0.0486 1.0000 Uani
C60 C 0.1502(2) 0.1428(2) 0.67913(16) 0.0371 1.0000 Uani
C61 C 0.1414(2) 0.0497(2) 0.63789(16) 0.0346 1.0000 Uani
C62 C 0.0583(2) -0.0165(2) 0.58862(17) 0.0365 1.0000 Uani
C63 C 0.0538(2) -0.1029(2) 0.55111(16) 0.0358 1.0000 Uani
C64 C 0.1382(2) -0.1171(2) 0.56450(17) 0.0370 1.0000 Uani
C65 C 0.2198(2) -0.0489(2) 0.61362(16) 0.0348 1.0000 Uani
C66 C 0.3127(2) -0.0581(2) 0.62848(16) 0.0365 1.0000 Uani
C67 C 0.3324(3) -0.1217(3) 0.58292(18) 0.0453 1.0000 Uani
C68 C 0.4226(3) -0.1221(3) 0.5983(2) 0.0527 1.0000 Uani
C69 C 0.4907(3) -0.0584(3) 0.65817(19) 0.0481 1.0000 Uani
C70 C 0.4656(2) 0.0018(2) 0.70257(17) 0.0399 1.0000 Uani
C71 C 0.5323(2) 0.0669(3) 0.77111(18) 0.0429 1.0000 Uani
C72 C 0.6234(3) 0.1289(3) 0.77929(19) 0.0463 1.0000 Uani
C73 C 0.6805(3) 0.1903(3) 0.8451(2) 0.0498 1.0000 Uani
C74 C 0.6446(3) 0.1838(3) 0.89853(19) 0.0475 1.0000 Uani
C75 C 0.5535(3) 0.1191(2) 0.88636(18) 0.0422 1.0000 Uani
C76 C 0.5096(3) 0.1068(3) 0.94081(18) 0.0450 1.0000 Uani
C77 C 0.5486(3) 0.1709(3) 1.0067(2) 0.0529 1.0000 Uani
C78 C 0.5019(4) 0.1544(3) 1.0540(2) 0.0619 1.0000 Uani
C79 C 0.4208(4) 0.0753(3) 1.0355(2) 0.0606 1.0000 Uani
C80 C 0.3859(3) 0.0143(3) 0.9689(2) 0.0534 1.0000 Uani
C81 C 0.7763(3) 0.2614(3) 0.8581(2) 0.0610 1.0000 Uani
C82 C 0.8082(3) 0.3505(4) 0.9079(2) 0.0676 1.0000 Uani
C83 C 0.8981(4) 0.4176(4) 0.9220(3) 0.0844 1.0000 Uani
C84 C 0.9583(4) 0.3964(5) 0.8887(3) 0.1039 1.0000 Uani
C85 C 0.9275(5) 0.3126(6) 0.8392(4) 0.1123 1.0000 Uani
C86 C 0.8364(4) 0.2434(5) 0.8227(3) 0.0859 1.0000 Uani
F51 F 0.0982(2) -0.5090(2) 0.5240(2) 0.0985 1.0000 Uani
F53 F 0.0568(2) -0.3908(2) 0.51658(19) 0.0870 1.0000 Uani
F55 F -0.0051(3) -0.4805(3) 0.57551(18) 0.1111 1.0000 Uani
F61 F 0.0943(3) -0.0174(4) 1.0099(3) 0.1465 1.0000 Uani
F63 F -0.0166(4) -0.0267(6) 0.9207(3) 0.1716 1.0000 Uani
F65 F -0.0603(4) -0.1045(5) 0.9884(5) 0.1968 1.0000 Uani
C87 C 0.1253(4) -0.2059(6) 0.9437(4) 0.1117 1.0000 Uani
C88 C 0.0843(6) -0.1942(7) 0.8804(4) 0.1234 1.0000 Uani
C89 C 0.0611(5) -0.2553(7) 0.9750(5) 0.1306 1.0000 Uani
C90 C -0.2969(6) -0.1249(6) 0.8070(4) 0.1274 1.0000 Uani
C91 C -0.2740(7) -0.1738(7) 0.8524(5) 0.1475 1.0000 Uani
C92 C -0.2329(7) -0.0291(7) 0.8191(6) 0.1547 1.0000 Uani
C93 C 0.1391(8) -0.4457(8) 0.7994(6) 0.0938 0.5000 Uani
C94 C 0.1131(12) -0.4828(11) 0.7271(7) 0.1244 0.5000 Uani
C95 C 0.2185(8) -0.3551(9) 0.8361(7) 0.1028 0.5000 Uani
F1 F -0.1446(5) 0.1429(4) 0.6215(4) 0.0901 0.5000 Uani
F2 F -0.3096(5) -0.0513(4) 0.5969(4) 0.0875 0.5000 Uani
F3 F -0.1655(6) 0.0343(6) 0.6731(4) 0.1155 0.5000 Uani
F4 F -0.2860(6) 0.0571(5) 0.5456(3) 0.0904 0.5000 Uani
F5 F -0.2723(5) 0.0976(4) 0.6549(4) 0.1008 0.5000 Uani
F6 F -0.1810(6) -0.0045(5) 0.5622(4) 0.1280 0.5000 Uani
F11 F -0.1537(5) 0.1458(4) 0.6562(3) 0.0895 0.5000 Uani
F12 F -0.2841(6) -0.0659(4) 0.5675(4) 0.1070 0.5000 Uani
F13 F -0.1467(5) 0.0082(5) 0.6463(4) 0.0889 0.5000 Uani
F14 F -0.2966(6) 0.0712(6) 0.5720(4) 0.1263 0.5000 Uani
F15 F -0.2720(6) 0.0315(7) 0.6664(4) 0.1520 0.5000 Uani
F16 F -0.1673(6) 0.0498(6) 0.5567(4) 0.1363 0.5000 Uani
F21 F 0.5196(2) 0.5000(2) 1.17850(14) 0.0887 1.0000 Uani
F22 F 0.5840(3) 0.3671(2) 1.08070(18) 0.1032 1.0000 Uani
F23 F 0.5766(7) 0.3883(5) 1.1836(3) 0.0949 0.5000 Uani
F24 F 0.5141(5) 0.4663(5) 1.0679(3) 0.0872 0.5000 Uani
F25 F 0.6507(4) 0.5089(5) 1.1483(4) 0.1033 0.5000 Uani
F26 F 0.4447(4) 0.3516(5) 1.1026(4) 0.1153 0.5000 Uani
F33 F 0.6433(4) 0.4604(5) 1.1974(3) 0.0993 0.5000 Uani
F34 F 0.4707(5) 0.4145(6) 1.0698(3) 0.1133 0.5000 Uani
F35 F 0.6197(6) 0.5239(4) 1.1189(4) 0.0990 0.5000 Uani
F36 F 0.4994(6) 0.3505(4) 1.1530(4) 0.0959 0.5000 Uani
C44 C -0.8606(9) -0.4899(9) 0.2673(8) 0.1146 0.5000 Uani
O4 O -0.7944(7) -0.3947(7) 0.2961(6) 0.1098 0.5000 Uani
C440 C -0.8413(8) -0.4564(7) 0.2389(4) 0.0664 0.5000 Uani
O40 O -0.8266(6) -0.4244(5) 0.3111(4) 0.0611 0.5000 Uani
H11 H 0.3395 0.0871 0.5670 0.0517 1.0000 Uiso
H21 H 0.4524 0.1321 0.5136 0.0685 1.0000 Uiso
H31 H 0.5996 0.2580 0.5767 0.0794 1.0000 Uiso
H41 H 0.6286 0.3351 0.6934 0.0631 1.0000 Uiso
H71 H 0.6379 0.4047 0.7998 0.0499 1.0000 Uiso
H91 H 0.5205 0.3670 0.9499 0.0468 1.0000 Uiso
H121 H 0.3850 0.2920 0.9657 0.0515 1.0000 Uiso
H131 H 0.2477 0.1919 0.9797 0.0600 1.0000 Uiso
H141 H 0.1538 0.0448 0.8938 0.0561 1.0000 Uiso
H171 H 0.0520 -0.0353 0.7566 0.0491 1.0000 Uiso
H191 H 0.0750 -0.2769 0.6634 0.0482 1.0000 Uiso
H221 H 0.1729 -0.3392 0.6403 0.0630 1.0000 Uiso
H231 H 0.2853 -0.4073 0.6358 0.0756 1.0000 Uiso
H241 H 0.4419 -0.3217 0.7078 0.0752 1.0000 Uiso
H251 H 0.4827 -0.1729 0.7843 0.0597 1.0000 Uiso
H271 H 0.6718 0.4512 1.0166 0.0663 1.0000 Uiso
H281 H 0.8030 0.5855 1.0922 0.0790 1.0000 Uiso
H291 H 0.8815 0.7027 1.0535 0.0737 1.0000 Uiso
H301 H 0.8237 0.6923 0.9408 0.0754 1.0000 Uiso
H311 H 0.6933 0.5567 0.8637 0.0664 1.0000 Uiso
H331 H -0.0582 -0.3270 0.6024 0.0585 1.0000 Uiso
H341 H -0.2194 -0.3951 0.5406 0.0584 1.0000 Uiso
H361 H -0.2564 -0.1738 0.6538 0.0712 1.0000 Uiso
H371 H -0.0935 -0.1047 0.7142 0.0659 1.0000 Uiso
H381 H -0.4088 -0.2796 0.6115 0.0667 1.0000 Uiso
H382 H -0.3963 -0.2410 0.5516 0.0667 1.0000 Uiso
H391 H -0.5190 -0.4252 0.5325 0.0705 1.0000 Uiso
H392 H -0.5067 -0.3863 0.4727 0.0705 1.0000 Uiso
H401 H -0.6796 -0.4461 0.5191 0.1199 1.0000 Uiso
H402 H -0.6673 -0.4407 0.4488 0.1199 1.0000 Uiso
H411 H -0.7458 -0.3453 0.5253 0.1225 1.0000 Uiso
H412 H -0.7998 -0.4284 0.4560 0.1225 1.0000 Uiso
H421 H -0.8731 -0.3747 0.4055 0.1028 1.0000 Uiso
H422 H -0.8344 -0.2655 0.4238 0.1028 1.0000 Uiso
H431 H -0.8883 -0.3466 0.3088 0.1036 1.0000 Uiso
H432 H -0.7843 -0.2701 0.3355 0.1036 1.0000 Uiso
H441 H -0.8675 -0.5157 0.3031 0.1196 0.5000 Uiso
H442 H -0.9209 -0.4927 0.2430 0.1196 0.5000 Uiso
H4401 H -0.9046 -0.4666 0.2144 0.0766 0.5000 Uiso
H4402 H -0.7963 -0.4104 0.2274 0.0766 0.5000 Uiso
H451 H -0.8655 -0.6084 0.2119 0.0978 1.0000 Uiso
H452 H -0.8389 -0.5284 0.1802 0.0978 1.0000 Uiso
H461 H -0.7562 -0.6400 0.2694 0.0822 1.0000 Uiso
H462 H -0.7112 -0.5467 0.3318 0.0822 1.0000 Uiso
H471 H -0.6064 -0.6198 0.3164 0.0785 1.0000 Uiso
H472 H -0.6100 -0.5978 0.2482 0.0785 1.0000 Uiso
H481 H -0.4416 -0.5250 0.3657 0.0552 1.0000 Uiso
H482 H -0.4474 -0.5158 0.2934 0.0552 1.0000 Uiso
H491 H -0.3823 -0.3625 0.4140 0.0576 1.0000 Uiso
H492 H -0.3882 -0.3533 0.3417 0.0576 1.0000 Uiso
H511 H -0.1259 -0.3920 0.3947 0.0571 1.0000 Uiso
H521 H 0.0176 -0.2724 0.4665 0.0544 1.0000 Uiso
H541 H -0.1196 -0.1043 0.5168 0.0463 1.0000 Uiso
H551 H -0.2632 -0.2226 0.4427 0.0529 1.0000 Uiso
H561 H 0.3169 0.3316 0.7828 0.0496 1.0000 Uiso
H571 H 0.1931 0.3817 0.7825 0.0614 1.0000 Uiso
H581 H 0.0382 0.2780 0.7144 0.0671 1.0000 Uiso
H591 H 0.0104 0.1235 0.6498 0.0523 1.0000 Uiso
H621 H 0.0027 -0.0026 0.5802 0.0407 1.0000 Uiso
H641 H 0.1393 -0.1749 0.5393 0.0406 1.0000 Uiso
H671 H 0.2840 -0.1650 0.5412 0.0482 1.0000 Uiso
H681 H 0.4374 -0.1661 0.5677 0.0596 1.0000 Uiso
H691 H 0.5544 -0.0555 0.6691 0.0535 1.0000 Uiso
H721 H 0.6463 0.1296 0.7409 0.0521 1.0000 Uiso
H741 H 0.6827 0.2241 0.9442 0.0497 1.0000 Uiso
H771 H 0.6063 0.2253 1.0192 0.0605 1.0000 Uiso
H781 H 0.5264 0.1983 1.0996 0.0724 1.0000 Uiso
H791 H 0.3887 0.0623 1.0680 0.0749 1.0000 Uiso
H801 H 0.3289 -0.0410 0.9557 0.0632 1.0000 Uiso
H821 H 0.7668 0.3647 0.9323 0.0710 1.0000 Uiso
H831 H 0.9183 0.4787 0.9549 0.0842 1.0000 Uiso
H841 H 1.0223 0.4411 0.9005 0.1013 1.0000 Uiso
H851 H 0.9692 0.3002 0.8147 0.1180 1.0000 Uiso
H861 H 0.8160 0.1844 0.7873 0.0880 1.0000 Uiso
H881 H 0.0163 -0.2216 0.8682 0.1506 1.0000 Uiso
H882 H 0.1053 -0.1287 0.8862 0.1506 1.0000 Uiso
H883 H 0.1040 -0.2247 0.8450 0.1506 1.0000 Uiso
H891 H -0.0033 -0.2732 0.9480 0.1589 1.0000 Uiso
H892 H 0.0725 -0.2151 1.0201 0.1589 1.0000 Uiso
H893 H 0.0715 -0.3103 0.9776 0.1589 1.0000 Uiso
H911 H -0.2199 -0.1310 0.8910 0.1609 1.0000 Uiso
H912 H -0.3273 -0.1989 0.8677 0.1609 1.0000 Uiso
H913 H -0.2597 -0.2240 0.8288 0.1609 1.0000 Uiso
H921 H -0.1847 -0.0060 0.8625 0.1784 1.0000 Uiso
H922 H -0.2681 0.0099 0.8191 0.1784 1.0000 Uiso
H923 H -0.2036 -0.0281 0.7838 0.1784 1.0000 Uiso
H941 H 0.1388 -0.4333 0.7098 0.1358 0.5000 Uiso
H942 H 0.1378 -0.5297 0.7146 0.1358 0.5000 Uiso
H943 H 0.0451 -0.5105 0.7081 0.1358 0.5000 Uiso
H951 H 0.2277 -0.3195 0.8059 0.1255 0.5000 Uiso
H952 H 0.2751 -0.3648 0.8525 0.1255 0.5000 Uiso
H953 H 0.2049 -0.3216 0.8740 0.1255 0.5000 Uiso

loop_
_atom_site_aniso_label
_atom_site_aniso_U_11
_atom_site_aniso_U_22
_atom_site_aniso_U_33
_atom_site_aniso_U_23
_atom_site_aniso_U_13
_atom_site_aniso_U_12
Cu1 0.03052(19) 0.0323(2) 0.0308(2) 0.00323(15) 0.00328(15) 0.00838(15)
Cu2 0.0402(2) 0.0387(2) 0.0389(2) 0.00134(18) 0.00272(18) 0.01269(19)
P1 0.0535(6) 0.0580(7) 0.0585(6) 0.0083(5) 0.0108(5) 0.0175(5)
P2 0.0829(8) 0.0578(7) 0.0706(8) 0.0152(6) 0.0312(7) 0.0340(6)
P3 0.0612(9) 0.0488(9) 0.0603(9) 0.0064(7) 0.0057(7) 0.0208(7)
P4 0.0751(16) 0.140(3) 0.115(2) 0.0312(19) 0.0205(15) 0.0384(17)
N1 0.0352(14) 0.0348(14) 0.0345(14) 0.0062(11) 0.0035(11) 0.0087(11)
N2 0.0340(13) 0.0340(14) 0.0337(14) 0.0062(11) 0.0009(11) 0.0099(11)
N3 0.0350(14) 0.0330(14) 0.0340(13) 0.0050(11) 0.0033(11) 0.0130(11)
N4 0.0387(14) 0.0326(14) 0.0351(14) 0.0069(11) 0.0077(11) 0.0113(11)
N5 0.0493(17) 0.0378(16) 0.0439(16) 0.0079(13) 0.0074(13) 0.0198(14)
N6 0.0355(14) 0.0370(15) 0.0326(14) 0.0022(11) -0.0003(11) 0.0116(12)
N7 0.0325(13) 0.0322(14) 0.0293(13) 0.005(1) 0.004(1) 0.0105(11)
N8 0.0337(13) 0.0355(14) 0.0325(13) 0.0038(11) 0.0033(11) 0.0121(11)
N9 0.0336(14) 0.0379(15) 0.0357(14) 0.0026(12) 0.0007(11) 0.0149(12)
N10 0.0471(17) 0.0436(17) 0.0394(16) 0.0079(13) 0.0053(13) 0.0201(14)
O1 0.0426(15) 0.0516(17) 0.074(2) 0.0069(15) 0.0013(14) 0.0106(13)
O2 0.0424(15) 0.0496(17) 0.092(2) 0.0075(16) 0.0162(15) 0.0104(13)
O3 0.062(2) 0.111(3) 0.078(2) 0.042(2) 0.0147(18) 0.013(2)
O5 0.0483(17) 0.072(2) 0.091(2) 0.0210(19) 0.0153(16) 0.0200(16)
O6 0.0407(14) 0.0521(17) 0.0628(18) 0.0022(14) 0.0057(13) 0.0050(12)
O7 0.0380(13) 0.0402(14) 0.0617(17) -0.0045(12) 0.0003(12) 0.0075(11)
O8 0.067(3) 0.201(6) 0.168(5) 0.108(5) 0.018(3) 0.030(3)
O9 0.097(4) 0.283(11) 0.167(7) 0.066(7) 0.009(4) 0.043(5)
O10 0.119(8) 0.216(12) 0.213(12) 0.167(11) 0.117(9) 0.112(9)
C1 0.0423(19) 0.048(2) 0.0390(18) 0.0108(16) 0.0027(15) 0.0096(16)
C2 0.057(2) 0.076(3) 0.038(2) 0.012(2) 0.0102(18) 0.008(2)
C3 0.057(3) 0.090(4) 0.051(2) 0.018(2) 0.022(2) 0.000(2)
C4 0.043(2) 0.066(3) 0.049(2) 0.013(2) 0.0080(17) -0.0010(19)
C5 0.0379(17) 0.0419(19) 0.0371(17) 0.0106(14) 0.0041(14) 0.0098(14)
C6 0.0332(16) 0.0409(18) 0.0378(17) 0.0097(14) 0.0012(13) 0.0104(14)
C7 0.0379(18) 0.044(2) 0.0432(19) 0.0095(16) 0.0036(15) 0.0071(15)
C8 0.0380(18) 0.0393(18) 0.0409(18) 0.0053(15) -0.0018(14) 0.0084(15)
C9 0.0429(18) 0.0393(19) 0.0348(17) 0.0032(14) 0.0004(14) 0.0109(15)
C10 0.0354(16) 0.0352(17) 0.0344(16) 0.0055(13) 0.0010(13) 0.0136(13)
C11 0.0371(16) 0.0317(16) 0.0332(16) 0.0037(13) 0.0027(13) 0.0131(13)
C12 0.054(2) 0.0388(19) 0.0363(17) -0.0005(15) 0.0091(15) 0.0142(16)
C13 0.062(2) 0.045(2) 0.043(2) 0.0042(16) 0.0213(18) 0.0172(18)
C14 0.050(2) 0.041(2) 0.049(2) 0.0083(16) 0.0181(17) 0.0128(17)
C15 0.0381(17) 0.0344(17) 0.0406(17) 0.0087(14) 0.0080(14) 0.0155(14)
C16 0.0418(17) 0.0306(16) 0.0374(17) 0.0099(13) 0.0102(14) 0.0105(14)
C17 0.0415(18) 0.0373(18) 0.0440(19) 0.0126(15) 0.0125(15) 0.0146(15)
C18 0.0410(18) 0.0343(17) 0.0414(18) 0.0115(14) 0.0060(14) 0.0097(14)
C19 0.0455(19) 0.0310(17) 0.0442(19) 0.0066(14) 0.0046(15) 0.0090(14)
C20 0.0445(18) 0.0328(17) 0.0383(17) 0.0101(14) 0.0072(14) 0.0120(14)
C21 0.048(2) 0.0368(18) 0.0412(18) 0.0085(15) 0.0073(15) 0.0162(15)
C22 0.058(2) 0.040(2) 0.060(2) -0.0009(18) 0.0047(19) 0.0203(18)
C23 0.073(3) 0.046(2) 0.070(3) -0.001(2) 0.008(2) 0.031(2)
C24 0.068(3) 0.054(2) 0.066(3) 0.010(2) 0.013(2) 0.037(2)
C25 0.050(2) 0.051(2) 0.048(2) 0.0082(17) 0.0061(17) 0.0241(18)
C26 0.0410(19) 0.045(2) 0.049(2) 0.0037(17) 0.0013(16) 0.0076(16)
C27 0.055(2) 0.061(3) 0.050(2) -0.002(2) 0.006(2) 0.000(2)
C28 0.067(3) 0.077(4) 0.053(3) -0.010(2) 0.003(2) -0.000(3)
C29 0.052(3) 0.063(3) 0.069(3) -0.010(2) -0.001(2) -0.007(2)
C30 0.059(3) 0.046(2) 0.083(3) 0.007(2) 0.010(2) 0.005(2)
C31 0.056(2) 0.048(2) 0.063(3) 0.006(2) 0.003(2) 0.0095(19)
C32 0.0414(18) 0.0366(18) 0.0440(19) 0.0136(15) 0.0050(15) 0.0096(15)
C33 0.042(2) 0.041(2) 0.064(2) 0.0090(18) 0.0069(18) 0.0099(16)
C34 0.045(2) 0.037(2) 0.064(3) 0.0035(18) 0.0056(18) 0.0058(16)
C35 0.0411(19) 0.041(2) 0.056(2) 0.0156(17) 0.0047(16) 0.0071(16)
C36 0.044(2) 0.053(2) 0.081(3) 0.006(2) 0.005(2) 0.0197(19)
C37 0.046(2) 0.044(2) 0.075(3) -0.001(2) -0.000(2) 0.0164(18)
C38 0.045(2) 0.050(2) 0.072(3) 0.013(2) 0.006(2) 0.0132(18)
C39 0.045(2) 0.050(2) 0.081(3) 0.006(2) 0.016(2) 0.0089(19)
C40 0.045(3) 0.068(4) 0.186(8) 0.020(4) 0.018(4) 0.004(2)
C41 0.053(3) 0.087(4) 0.167(7) 0.053(5) 0.032(4) 0.016(3)
C42 0.064(3) 0.119(5) 0.073(3) 0.022(3) 0.019(3) 0.038(3)
C43 0.084(3) 0.088(4) 0.087(4) 0.011(3) 0.010(3) 0.045(3)
C45 0.059(3) 0.082(3) 0.103(4) -0.006(3) 0.003(3) 0.025(3)
C46 0.050(3) 0.093(4) 0.063(3) 0.024(3) 0.009(2) -0.002(2)
C47 0.053(3) 0.053(3) 0.091(4) 0.027(3) -0.001(2) 0.002(2)
C48 0.046(2) 0.044(2) 0.048(2) 0.0056(17) 0.0058(16) 0.0099(16)
C49 0.0399(19) 0.042(2) 0.062(2) -0.0005(18) 0.0043(17) 0.0082(16)
C50 0.0381(18) 0.0360(18) 0.0449(19) 0.0035(15) 0.0018(15) 0.0067(14)
C51 0.045(2) 0.040(2) 0.057(2) -0.0073(17) 0.0029(17) 0.0147(16)
C52 0.0372(18) 0.044(2) 0.054(2) -0.0038(17) 0.0002(16) 0.0148(16)
C53 0.0340(16) 0.0330(16) 0.0346(16) 0.0051(13) 0.0020(13) 0.0083(13)
C54 0.0368(17) 0.0300(17) 0.049(2) 0.0027(14) 0.0003(15) 0.0094(14)
C55 0.0389(18) 0.0391(19) 0.054(2) 0.0084(16) 0.0028(16) 0.0136(15)
C56 0.0451(19) 0.0395(19) 0.0395(18) -0.0032(15) -0.0007(15) 0.0126(16)
C57 0.058(2) 0.043(2) 0.052(2) -0.0030(17) 0.0037(18) 0.0254(18)
C58 0.052(2) 0.052(2) 0.064(3) -0.0011(19) 0.0078(19) 0.0295(19)
C59 0.0355(17) 0.045(2) 0.050(2) -0.0002(16) 0.0034(15) 0.0154(15)
C60 0.0356(16) 0.0353(17) 0.0331(16) 0.0069(13) 0.0058(13) 0.0117(13)
C61 0.0339(15) 0.0318(16) 0.0309(15) 0.0066(12) 0.0052(12) 0.0100(13)
C62 0.0308(15) 0.0349(17) 0.0361(16) 0.0080(13) 0.0047(13) 0.0103(13)
C63 0.0354(16) 0.0335(16) 0.0286(15) 0.0066(12) 0.0017(12) 0.0095(13)
C64 0.0381(16) 0.0296(16) 0.0339(16) 0.0037(13) 0.0052(13) 0.0107(13)
C65 0.0352(16) 0.0323(16) 0.0301(15) 0.0058(12) 0.0063(12) 0.0107(13)
C66 0.0335(16) 0.0326(16) 0.0347(16) 0.0049(13) 0.0048(13) 0.0110(13)
C67 0.0387(17) 0.0439(19) 0.0378(17) -0.0014(15) 0.0017(14) 0.0146(15)
C68 0.047(2) 0.058(2) 0.044(2) -0.0014(17) 0.0107(16) 0.0251(18)
C69 0.0387(18) 0.055(2) 0.0403(19) -0.0006(16) 0.0042(15) 0.0226(17)
C70 0.0337(16) 0.0411(18) 0.0355(17) 0.0052(14) 0.0029(13) 0.0138(14)
C71 0.0373(17) 0.0439(19) 0.0383(18) 0.0042(15) -0.0014(14) 0.0198(15)
C72 0.0352(17) 0.055(2) 0.0403(18) 0.0086(16) 0.0048(14) 0.0171(16)
C73 0.0354(18) 0.050(2) 0.048(2) 0.0041(17) -0.0028(15) 0.0151(16)
C74 0.0403(18) 0.044(2) 0.0398(18) 0.0026(15) -0.0038(15) 0.0129(16)
C75 0.0415(18) 0.0392(18) 0.0368(17) 0.0027(14) -0.0007(14) 0.0199(15)
C76 0.0475(19) 0.0406(19) 0.0400(18) 0.0064(15) 0.0016(15) 0.0219(16)
C77 0.065(2) 0.044(2) 0.042(2) 0.0073(16) 0.0074(18) 0.0233(19)
C78 0.088(3) 0.056(3) 0.037(2) 0.0062(18) 0.011(2) 0.035(2)
C79 0.077(3) 0.064(3) 0.046(2) 0.019(2) 0.020(2) 0.034(2)
C80 0.058(2) 0.053(2) 0.048(2) 0.0136(18) 0.0131(18) 0.0237(19)
C81 0.042(2) 0.070(3) 0.051(2) 0.012(2) -0.0006(17) 0.013(2)
C82 0.050(2) 0.066(3) 0.061(3) 0.010(2) -0.006(2) 0.015(2)
C83 0.059(3) 0.074(3) 0.077(3) 0.015(3) -0.011(3) 0.002(3)
C84 0.050(3) 0.123(6) 0.081(4) 0.021(4) -0.000(3) -0.015(3)
C85 0.068(4) 0.144(7) 0.083(4) 0.017(4) 0.027(3) 0.004(4)
C86 0.057(3) 0.099(4) 0.064(3) 0.003(3) 0.015(2) 0.005(3)
F51 0.0653(19) 0.079(2) 0.150(3) 0.045(2) 0.021(2) 0.0292(16)
F53 0.0747(19) 0.0562(16) 0.112(3) 0.0191(16) 0.0121(17) 0.0210(14)
F55 0.101(3) 0.118(3) 0.067(2) 0.0118(19) 0.0197(18) 0.003(2)
F61 0.086(3) 0.178(5) 0.154(4) 0.032(4) 0.025(3) 0.051(3)
F63 0.126(4) 0.258(7) 0.129(4) 0.052(5) 0.030(3) 0.092(5)
F65 0.106(4) 0.146(5) 0.309(9) 0.069(6) 0.046(5) 0.030(4)
C87 0.080(4) 0.140(5) 0.125(5) 0.074(4) 0.025(3) 0.038(4)
C88 0.110(5) 0.141(6) 0.125(6) 0.065(5) 0.020(4) 0.054(5)
C89 0.088(4) 0.161(6) 0.149(6) 0.094(5) 0.030(4) 0.030(4)
C90 0.086(4) 0.161(7) 0.125(5) 0.042(5) 0.023(4) 0.048(4)
C91 0.109(6) 0.142(7) 0.151(7) 0.026(6) 0.011(5) 0.036(5)
C92 0.139(7) 0.162(8) 0.145(7) 0.055(6) 0.009(6) 0.058(6)
C93 0.080(6) 0.109(7) 0.108(7) 0.053(6) 0.045(6) 0.035(5)
C94 0.111(8) 0.102(8) 0.126(9) 0.040(8) 0.031(8) 0.004(7)
C95 0.078(6) 0.143(9) 0.093(7) 0.039(7) 0.020(6) 0.055(6)
F1 0.060(3) 0.071(4) 0.133(6) 0.027(4) 0.030(4) 0.023(3)
F2 0.071(4) 0.065(4) 0.101(6) 0.024(4) 0.008(4) 0.010(3)
F3 0.107(6) 0.094(6) 0.096(5) 0.018(4) -0.033(5) 0.030(4)
F4 0.132(6) 0.075(4) 0.046(3) 0.007(3) 0.003(3) 0.043(4)
F5 0.114(5) 0.075(4) 0.105(5) 0.001(4) 0.066(4) 0.028(4)
F6 0.144(6) 0.093(5) 0.170(7) 0.012(5) 0.089(5) 0.074(5)
F11 0.089(5) 0.064(4) 0.088(5) -0.011(3) 0.012(4) 0.032(3)
F12 0.101(6) 0.070(4) 0.079(5) 0.010(4) -0.029(4) -0.006(4)
F13 0.059(3) 0.057(4) 0.125(6) 0.018(4) -0.000(4) 0.018(3)
F14 0.100(5) 0.105(6) 0.127(7) 0.003(6) -0.026(5) 0.048(4)
F15 0.117(6) 0.159(7) 0.116(6) 0.004(6) 0.061(5) -0.008(6)
F16 0.154(7) 0.113(6) 0.103(5) 0.032(5) 0.055(5) -0.002(6)
F21 0.119(3) 0.101(2) 0.0630(17) 0.0164(16) 0.0264(17) 0.073(2)
F22 0.143(3) 0.0669(19) 0.126(3) 0.0290(19) 0.080(3) 0.054(2)
F23 0.142(6) 0.090(5) 0.071(4) 0.029(3) 0.034(4) 0.066(4)
F24 0.107(5) 0.107(5) 0.074(4) 0.031(4) 0.037(4) 0.070(4)
F25 0.082(4) 0.082(5) 0.079(5) -0.018(4) 0.006(4) -0.004(3)
F26 0.091(5) 0.111(5) 0.105(5) 0.010(5) 0.033(4) 0.010(4)
F33 0.077(4) 0.110(5) 0.101(5) 0.021(4) 0.015(3) 0.044(4)
F34 0.099(5) 0.110(6) 0.066(4) -0.021(4) -0.020(4) 0.026(4)
F35 0.137(6) 0.059(4) 0.064(4) -0.005(3) 0.038(4) 0.006(4)
F36 0.114(5) 0.056(3) 0.110(5) 0.020(3) 0.055(4) 0.018(4)
C44 0.070(6) 0.116(7) 0.113(7) -0.008(6) 0.009(6) 0.028(5)
O4 0.080(6) 0.108(6) 0.103(6) -0.011(5) 0.002(5) 0.039(4)
C440 0.053(4) 0.079(5) 0.059(4) 0.011(4) 0.010(4) 0.030(4)
O40 0.062(4) 0.075(4) 0.051(3) 0.016(3) 0.021(3) 0.035(3)

loop_
_atom_type_symbol
_atom_type_scat_dispersion_real
_atom_type_scat_dispersion_imag
_atom_type_scat_Cromer_Mann_a1
_atom_type_scat_Cromer_Mann_b1
_atom_type_scat_Cromer_Mann_a2
_atom_type_scat_Cromer_Mann_b2
_atom_type_scat_Cromer_Mann_a3
_atom_type_scat_Cromer_Mann_b3
_atom_type_scat_Cromer_Mann_a4
_atom_type_scat_Cromer_Mann_b4
_atom_type_scat_Cromer_Mann_c
_atom_type_scat_source
'C   ' 0.0033 0.0016 2.3100 20.8439 1.0200 10.2075 1.5886 0.5687 0.8650 51.6512 0.2156 International_Tables_Vol_IV_Table_2.2B
'H   ' 0.0000 0.0000 0.4930 10.5109 0.3229 26.1257 0.1402 3.1424 0.0408 57.7997 0.0030 International_Tables_Vol_IV_Table_2.2B
'Cu  ' 0.2630 1.2660 13.3380 3.5828 7.1676 0.2470 5.6158 11.3966 1.6735 64.8126 1.1910 International_Tables_Vol_IV_Table_2.2B
'N   ' 0.0061 0.0033 12.2126 0.0057 3.1322 9.8933 2.0125 28.9975 1.1663 0.5826 -11.5290 International_Tables_Vol_IV_Table_2.2B
'O   ' 0.0106 0.0060 3.0485 13.2771 2.2868 5.7011 1.5463 0.3239 0.8670 32.9089 0.2508 International_Tables_Vol_IV_Table_2.2B
'P   ' 0.0900 0.0950 6.4345 1.9067 4.1791 27.1570 1.7800 0.5260 1.4908 68.1645 1.1149 International_Tables_Vol_IV_Table_2.2B
'F   ' 0.0140 0.0100 3.5392 10.2825 2.6412 4.2944 1.5170 0.2615 1.0243 26.1476 0.2776 International_Tables_Vol_IV_Table_2.2B

loop_
_geom_angle_atom_site_label_1
_geom_angle_site_symmetry_1
_geom_angle_atom_site_label_2
_geom_angle_site_symmetry_2
_geom_angle_atom_site_label_3
_geom_angle_site_symmetry_3
_geom_angle
_geom_angle_publ_flag
N1 . Cu1 . N2 . 79.28(11) yes
N1 . Cu1 . N3 . 155.6(1) yes
N2 . Cu1 . N3 . 77.07(11) yes
N1 . Cu1 . N6 . 103.55(11) yes
N2 . Cu1 . N6 . 95.96(11) yes
N3 . Cu1 . N6 . 84.9(1) yes
N1 . Cu1 . N7 . 99.32(11) yes
N2 . Cu1 . N7 . 173.66(11) yes
N3 . Cu1 . N7 . 104.84(11) yes
N6 . Cu1 . N7 . 78.3(1) yes
N1 . Cu1 . N8 . 80.69(11) yes
N2 . Cu1 . N8 . 110.46(11) yes
N3 . Cu1 . N8 . 102.1(1) yes
N6 . Cu1 . N8 . 153.5(1) yes
N7 . Cu1 . N8 . 75.2(1) yes
N4 . Cu2 . N5 . 81.43(12) yes
N4 . Cu2 . N9 . 129.99(11) yes
N5 . Cu2 . N9 . 114.14(13) yes
N4 . Cu2 . N10 . 119.75(12) yes
N5 . Cu2 . N10 . 137.12(13) yes
N9 . Cu2 . N10 . 81.86(13) yes
F1 . P1 . F2 . 175.1(4) yes
F1 . P1 . F3 . 91.6(4) yes
F2 . P1 . F3 . 92.5(4) yes
F1 . P1 . F4 . 86.4(4) yes
F2 . P1 . F4 . 89.4(4) yes
F3 . P1 . F4 . 177.4(4) yes
F1 . P1 . F5 . 88.0(3) yes
F2 . P1 . F5 . 89.2(3) yes
F3 . P1 . F5 . 91.7(4) yes
F4 . P1 . F5 . 86.6(4) yes
F1 . P1 . F6 . 89.3(4) yes
F2 . P1 . F6 . 93.2(4) yes
F3 . P1 . F6 . 93.4(4) yes
F4 . P1 . F6 . 88.2(4) yes
F5 . P1 . F6 . 174.3(4) yes
F1 . P1 . F11 . 28.2(3) yes
F2 . P1 . F11 . 151.9(4) yes
F3 . P1 . F11 . 73.9(5) yes
F4 . P1 . F11 . 103.7(4) yes
F5 . P1 . F11 . 67.3(4) yes
F1 . P1 . F12 . 150.8(4) yes
F2 . P1 . F12 . 30.6(4) yes
F3 . P1 . F12 . 99.0(4) yes
F4 . P1 . F12 . 83.5(4) yes
F5 . P1 . F12 . 118.6(4) yes
F1 . P1 . F13 . 92.3(4) yes
F2 . P1 . F13 . 92.6(4) yes
F3 . P1 . F13 . 28.7(4) yes
F4 . P1 . F13 . 152.9(4) yes
F5 . P1 . F13 . 120.4(4) yes
F1 . P1 . F14 . 88.3(5) yes
F2 . P1 . F14 . 86.9(5) yes
F3 . P1 . F14 . 155.5(5) yes
F4 . P1 . F14 . 23.0(5) yes
F5 . P1 . F14 . 63.8(5) yes
F1 . P1 . F15 . 119.0(4) yes
F2 . P1 . F15 . 60.7(4) yes
F3 . P1 . F15 . 64.1(5) yes
F4 . P1 . F15 . 115.6(5) yes
F5 . P1 . F15 . 42.7(4) yes
F1 . P1 . F16 . 61.9(4) yes
F2 . P1 . F16 . 119.2(4) yes
F3 . P1 . F16 . 109.0(5) yes
F4 . P1 . F16 . 71.4(5) yes
F5 . P1 . F16 . 142.9(4) yes
F6 . P1 . F11 . 111.7(4) yes
F6 . P1 . F12 . 63.1(4) yes
F11 . P1 . F12 . 171.3(4) yes
F6 . P1 . F13 . 64.8(4) yes
F11 . P1 . F13 . 86.8(3) yes
F12 . P1 . F13 . 84.6(3) yes
F6 . P1 . F14 . 111.1(5) yes
F11 . P1 . F14 . 95.6(4) yes
F12 . P1 . F14 . 92.9(4) yes
F13 . P1 . F14 . 175.8(4) yes
F6 . P1 . F15 . 142.6(5) yes
F11 . P1 . F15 . 91.2(4) yes
F12 . P1 . F15 . 90.0(4) yes
F13 . P1 . F15 . 88.6(4) yes
F14 . P1 . F15 . 94.7(5) yes
F6 . P1 . F16 . 32.1(4) yes
F11 . P1 . F16 . 88.7(4) yes
F12 . P1 . F16 . 88.9(4) yes
F13 . P1 . F16 . 84.2(4) yes
F14 . P1 . F16 . 92.4(4) yes
F15 . P1 . F16 . 172.8(5) yes
F21 . P2 . F22 . 178.3(2) yes
F21 . P2 . F23 . 93.4(3) yes
F22 . P2 . F23 . 88.0(3) yes
F21 . P2 . F24 . 89.9(2) yes
F22 . P2 . F24 . 88.6(3) yes
F23 . P2 . F24 . 171.0(4) yes
F21 . P2 . F25 . 93.6(3) yes
F22 . P2 . F25 . 87.2(3) yes
F23 . P2 . F25 . 97.8(4) yes
F24 . P2 . F25 . 90.4(4) yes
F21 . P2 . F26 . 89.6(3) yes
F22 . P2 . F26 . 89.5(3) yes
F23 . P2 . F26 . 87.5(4) yes
F24 . P2 . F26 . 84.1(4) yes
F25 . P2 . F26 . 173.6(4) yes
F21 . P2 . F33 . 87.3(3) yes
F22 . P2 . F33 . 94.4(3) yes
F23 . P2 . F33 . 44.3(3) yes
F24 . P2 . F33 . 144.5(4) yes
F25 . P2 . F33 . 54.5(4) yes
F21 . P2 . F34 . 90.9(3) yes
F22 . P2 . F34 . 87.4(3) yes
F23 . P2 . F34 . 138.2(5) yes
F24 . P2 . F34 . 33.2(3) yes
F25 . P2 . F34 . 123.4(5) yes
F21 . P2 . F35 . 88.4(3) yes
F22 . P2 . F35 . 91.5(3) yes
F23 . P2 . F35 . 129.0(4) yes
F24 . P2 . F35 . 59.5(4) yes
F25 . P2 . F35 . 31.3(4) yes
F21 . P2 . F36 . 89.9(3) yes
F22 . P2 . F36 . 90.5(3) yes
F23 . P2 . F36 . 42.5(4) yes
F24 . P2 . F36 . 129.2(4) yes
F25 . P2 . F36 . 140.3(4) yes
F26 . P2 . F33 . 131.3(4) yes
F26 . P2 . F34 . 50.9(4) yes
F33 . P2 . F34 . 177.2(4) yes
F26 . P2 . F35 . 143.5(4) yes
F33 . P2 . F35 . 85.0(3) yes
F34 . P2 . F35 . 92.7(4) yes
F26 . P2 . F36 . 45.1(4) yes
F33 . P2 . F36 . 86.2(4) yes
F34 . P2 . F36 . 96.0(4) yes
F35 . P2 . F36 . 171.2(4) yes
F51 . P3 . F51 2_546 179.993 yes
F51 . P3 . F53 . 88.87(17) yes
F51 2_546 P3 . F53 . 91.13(17) yes
F51 . P3 . F53 2_546 91.13(17) yes
F51 2_546 P3 . F53 2_546 88.87(17) yes
F53 . P3 . F53 2_546 179.993 yes
F51 . P3 . F55 . 90.0(2) yes
F51 2_546 P3 . F55 . 90.0(2) yes
F53 . P3 . F55 . 90.0(2) yes
F53 2_546 P3 . F55 . 90.0(2) yes
F51 . P3 . F55 2_546 90.0(2) yes
F51 2_546 P3 . F55 2_546 90.0(2) yes
F53 . P3 . F55 2_546 90.0(2) yes
F53 2_546 P3 . F55 2_546 90.0(2) yes
F55 . P3 . F55 2_546 179.993 yes
F61 . P4 . F61 2_557 179.993 yes
F61 . P4 . F63 . 90.0(3) yes
F61 2_557 P4 . F63 . 90.0(3) yes
F61 . P4 . F63 2_557 90.0(3) yes
F61 2_557 P4 . F63 2_557 90.0(3) yes
F63 . P4 . F63 2_557 179.993 yes
F61 . P4 . F65 . 91.8(3) yes
F61 2_557 P4 . F65 . 88.2(3) yes
F63 . P4 . F65 . 88.8(4) yes
F63 2_557 P4 . F65 . 91.2(4) yes
F61 . P4 . F65 2_557 88.2(3) yes
F61 2_557 P4 . F65 2_557 91.8(3) yes
F63 . P4 . F65 2_557 91.2(4) yes
F63 2_557 P4 . F65 2_557 88.8(4) yes
F65 . P4 . F65 2_557 179.993 yes
Cu1 . N1 . C1 . 127.9(2) yes
Cu1 . N1 . C5 . 112.6(2) yes
C1 . N1 . C5 . 118.8(3) yes
Cu1 . N2 . C6 . 118.6(2) yes
Cu1 . N2 . C10 . 120.5(2) yes
C6 . N2 . C10 . 120.5(3) yes
Cu1 . N3 . C11 . 108.9(2) yes
Cu1 . N3 . C15 . 129.0(2) yes
C11 . N3 . C15 . 118.5(3) yes
Cu2 . N4 . C16 . 127.7(2) yes
Cu2 . N4 . C20 . 113.6(2) yes
C16 . N4 . C20 . 118.2(3) yes
Cu2 . N5 . C21 . 114.5(2) yes
Cu2 . N5 . C25 . 126.8(3) yes
C21 . N5 . C25 . 118.4(3) yes
Cu1 . N6 . C56 . 128.9(2) yes
Cu1 . N6 . C60 . 111.4(2) yes
C56 . N6 . C60 . 119.0(3) yes
Cu1 . N7 . C61 . 118.6(2) yes
Cu1 . N7 . C65 . 122.7(2) yes
C61 . N7 . C65 . 118.7(3) yes
Cu1 . N8 . C66 . 108.2(2) yes
Cu1 . N8 . C70 . 127.4(2) yes
C66 . N8 . C70 . 118.7(3) yes
Cu2 . N9 . C71 . 127.6(2) yes
Cu2 . N9 . C75 . 112.9(3) yes
C71 . N9 . C75 . 118.4(3) yes
Cu2 . N10 . C76 . 113.9(3) yes
Cu2 . N10 . C80 . 127.1(3) yes
C76 . N10 . C80 . 118.6(3) yes
C35 . O1 . C38 . 119.2(3) yes
C39 . O2 . C40 . 110.3(4) yes
C41 . O3 . C42 . 115.7(5) yes
C45 . O5 . C46 . 115.3(5) yes
C47 . O6 . C48 . 111.0(4) yes
C49 . O7 . C50 . 118.6(3) yes
N1 . C1 . C2 . 122.2(3) yes
N1 . C1 . H11 . 118.880 no
C2 . C1 . H11 . 118.885 no
C1 . C2 . C3 . 119.1(4) yes
C1 . C2 . H21 . 120.466 no
C3 . C2 . H21 . 120.464 no
C2 . C3 . C4 . 119.2(4) yes
C2 . C3 . H31 . 120.379 no
C4 . C3 . H31 . 120.374 no
C3 . C4 . C5 . 118.5(4) yes
C3 . C4 . H41 . 120.730 no
C5 . C4 . H41 . 120.728 no
N1 . C5 . C4 . 122.0(3) yes
N1 . C5 . C6 . 114.6(3) yes
C4 . C5 . C6 . 123.4(3) yes
N2 . C6 . C5 . 114.2(3) yes
N2 . C6 . C7 . 120.8(3) yes
C5 . C6 . C7 . 124.9(3) yes
C6 . C7 . C8 . 120.1(3) yes
C6 . C7 . H71 . 119.976 no
C8 . C7 . H71 . 119.974 no
C7 . C8 . C9 . 117.9(3) yes
C7 . C8 . C26 . 120.4(4) yes
C9 . C8 . C26 . 121.7(3) yes
C8 . C9 . C10 . 119.8(3) yes
C8 . C9 . H91 . 120.088 no
C10 . C9 . H91 . 120.088 no
N2 . C10 . C9 . 121.0(3) yes
N2 . C10 . C11 . 114.2(3) yes
C9 . C10 . C11 . 124.8(3) yes
N3 . C11 . C10 . 115.2(3) yes
N3 . C11 . C12 . 122.3(3) yes
C10 . C11 . C12 . 122.4(3) yes
C11 . C12 . C13 . 118.8(3) yes
C11 . C12 . H121 . 120.586 no
C13 . C12 . H121 . 120.585 no
C12 . C13 . C14 . 119.2(3) yes
C12 . C13 . H131 . 120.403 no
C14 . C13 . H131 . 120.403 no
C13 . C14 . C15 . 118.8(4) yes
C13 . C14 . H141 . 120.616 no
C15 . C14 . H141 . 120.617 no
N3 . C15 . C14 . 122.3(3) yes
N3 . C15 . C16 . 117.5(3) yes
C14 . C15 . C16 . 120.1(3) yes
N4 . C16 . C15 . 115.0(3) yes
N4 . C16 . C17 . 122.6(3) yes
C15 . C16 . C17 . 122.3(3) yes
C16 . C17 . C18 . 120.1(3) yes
C16 . C17 . H171 . 119.940 no
C18 . C17 . H171 . 119.939 no
C17 . C18 . C19 . 116.2(3) yes
C17 . C18 . C32 . 122.4(3) yes
C19 . C18 . C32 . 121.4(3) yes
C18 . C19 . C20 . 121.0(3) yes
C18 . C19 . H191 . 119.522 no
C20 . C19 . H191 . 119.525 no
N4 . C20 . C19 . 121.9(3) yes
N4 . C20 . C21 . 114.7(3) yes
C19 . C20 . C21 . 123.3(3) yes
N5 . C21 . C20 . 115.3(3) yes
N5 . C21 . C22 . 121.8(4) yes
C20 . C21 . C22 . 123.0(3) yes
C21 . C22 . C23 . 118.8(4) yes
C21 . C22 . H221 . 120.604 no
C23 . C22 . H221 . 120.604 no
C22 . C23 . C24 . 119.3(4) yes
C22 . C23 . H231 . 120.339 no
C24 . C23 . H231 . 120.339 no
C23 . C24 . C25 . 118.9(4) yes
C23 . C24 . H241 . 120.559 no
C25 . C24 . H241 . 120.559 no
N5 . C25 . C24 . 122.8(4) yes
N5 . C25 . H251 . 118.604 no
C24 . C25 . H251 . 118.605 no
C8 . C26 . C27 . 121.4(4) yes
C8 . C26 . C31 . 120.4(4) yes
C27 . C26 . C31 . 118.2(4) yes
C26 . C27 . C28 . 120.9(5) yes
C26 . C27 . H271 . 119.551 no
C28 . C27 . H271 . 119.551 no
C27 . C28 . C29 . 120.5(5) yes
C27 . C28 . H281 . 119.751 no
C29 . C28 . H281 . 119.748 no
C28 . C29 . C30 . 119.8(4) yes
C28 . C29 . H291 . 120.092 no
C30 . C29 . H291 . 120.086 no
C29 . C30 . C31 . 120.0(5) yes
C29 . C30 . H301 . 120.001 no
C31 . C30 . H301 . 119.997 no
C26 . C31 . C30 . 120.4(5) yes
C26 . C31 . H311 . 119.809 no
C30 . C31 . H311 . 119.808 no
C18 . C32 . C33 . 120.6(3) yes
C18 . C32 . C37 . 121.9(3) yes
C33 . C32 . C37 . 117.4(3) yes
C32 . C33 . C34 . 121.3(4) yes
C32 . C33 . H331 . 119.354 no
C34 . C33 . H331 . 119.355 no
C33 . C34 . C35 . 120.3(4) yes
C33 . C34 . H341 . 119.872 no
C35 . C34 . H341 . 119.869 no
O1 . C35 . C34 . 115.8(4) yes
O1 . C35 . C36 . 124.3(4) yes
C34 . C35 . C36 . 119.9(4) yes
C35 . C36 . C37 . 119.1(4) yes
C35 . C36 . H361 . 120.470 no
C37 . C36 . H361 . 120.472 no
C32 . C37 . C36 . 122.1(4) yes
C32 . C37 . H371 . 118.968 no
C36 . C37 . H371 . 118.966 no
O1 . C38 . C39 . 104.1(4) yes
O1 . C38 . H381 . 110.789 no
C39 . C38 . H381 . 110.791 no
O1 . C38 . H382 . 110.786 no
C39 . C38 . H382 . 110.792 no
H381 . C38 . H382 . 109.467 no
O2 . C39 . C38 . 108.5(4) yes
O2 . C39 . H391 . 109.705 no
C38 . C39 . H391 . 109.710 no
O2 . C39 . H392 . 109.702 no
C38 . C39 . H392 . 109.706 no
H391 . C39 . H392 . 109.465 no
O2 . C40 . C41 . 115.1(5) yes
O2 . C40 . H401 . 108.041 no
C41 . C40 . H401 . 108.040 no
O2 . C40 . H402 . 108.036 no
C41 . C40 . H402 . 108.036 no
H401 . C40 . H402 . 109.473 no
O3 . C41 . C40 . 118.1(6) yes
O3 . C41 . H411 . 107.286 no
C40 . C41 . H411 . 107.290 no
O3 . C41 . H412 . 107.281 no
C40 . C41 . H412 . 107.285 no
H411 . C41 . H412 . 109.466 no
O3 . C42 . C43 . 112.3(5) yes
O3 . C42 . H421 . 108.771 no
C43 . C42 . H421 . 108.775 no
O3 . C42 . H422 . 108.775 no
C43 . C42 . H422 . 108.774 no
H421 . C42 . H422 . 109.460 no
C42 . C43 . O4 . 123.8(8) yes
C42 . C43 . O40 . 101.1(6) yes
O4 . C43 . O40 . 30.5(5) yes
C42 . C43 . H431 . 105.787 no
O4 . C43 . H431 . 105.784 no
O40 . C43 . H431 . 95.944 no
C42 . C43 . H432 . 105.793 no
O4 . C43 . H432 . 105.791 no
O40 . C43 . H432 . 135.652 no
H431 . C43 . H432 . 109.471 no
O5 . C45 . C44 . 116.4(7) yes
O5 . C45 . C440 . 111.8(6) yes
C44 . C45 . C440 . 38.0(7) yes
O5 . C45 . H451 . 107.716 no
C44 . C45 . H451 . 107.715 no
C440 . C45 . H451 . 136.896 no
O5 . C45 . H452 . 107.722 no
C44 . C45 . H452 . 107.716 no
C440 . C45 . H452 . 74.078 no
H451 . C45 . H452 . 109.469 no
O5 . C46 . C47 . 110.7(4) yes
O5 . C46 . H461 . 109.162 no
C47 . C46 . H461 . 109.164 no
O5 . C46 . H462 . 109.160 no
C47 . C46 . H462 . 109.163 no
H461 . C46 . H462 . 109.466 no
O6 . C47 . C46 . 111.3(5) yes
O6 . C47 . H471 . 109.011 no
C46 . C47 . H471 . 109.013 no
O6 . C47 . H472 . 109.012 no
C46 . C47 . H472 . 109.013 no
H471 . C47 . H472 . 109.468 no
O6 . C48 . C49 . 108.6(3) yes
O6 . C48 . H481 . 109.683 no
C49 . C48 . H481 . 109.681 no
O6 . C48 . H482 . 109.681 no
C49 . C48 . H482 . 109.681 no
H481 . C48 . H482 . 109.466 no
O7 . C49 . C48 . 105.8(3) yes
O7 . C49 . H491 . 110.383 no
C48 . C49 . H491 . 110.381 no
O7 . C49 . H492 . 110.380 no
C48 . C49 . H492 . 110.379 no
H491 . C49 . H492 . 109.466 no
O7 . C50 . C51 . 115.2(3) yes
O7 . C50 . C55 . 125.3(3) yes
C51 . C50 . C55 . 119.4(3) yes
C50 . C51 . C52 . 120.1(3) yes
C50 . C51 . H511 . 119.964 no
C52 . C51 . H511 . 119.964 no
C51 . C52 . C53 . 121.3(3) yes
C51 . C52 . H521 . 119.326 no
C53 . C52 . H521 . 119.326 no
C52 . C53 . C54 . 117.4(3) yes
C52 . C53 . C63 . 121.4(3) yes
C54 . C53 . C63 . 121.1(3) yes
C53 . C54 . C55 . 121.7(3) yes
C53 . C54 . H541 . 119.142 no
C55 . C54 . H541 . 119.141 no
C50 . C55 . C54 . 119.8(3) yes
C50 . C55 . H551 . 120.081 no
C54 . C55 . H551 . 120.081 no
N6 . C56 . C57 . 122.3(3) yes
N6 . C56 . H561 . 118.838 no
C57 . C56 . H561 . 118.838 no
C56 . C57 . C58 . 118.8(3) yes
C56 . C57 . H571 . 120.587 no
C58 . C57 . H571 . 120.584 no
C57 . C58 . C59 . 119.4(4) yes
C57 . C58 . H581 . 120.280 no
C59 . C58 . H581 . 120.278 no
C58 . C59 . C60 . 118.4(3) yes
C58 . C59 . H591 . 120.810 no
C60 . C59 . H591 . 120.812 no
N6 . C60 . C59 . 122.0(3) yes
N6 . C60 . C61 . 115.1(3) yes
C59 . C60 . C61 . 122.9(3) yes
N7 . C61 . C60 . 115.5(3) yes
N7 . C61 . C62 . 121.2(3) yes
C60 . C61 . C62 . 123.3(3) yes
C61 . C62 . C63 . 121.1(3) yes
C61 . C62 . H621 . 119.470 no
C63 . C62 . H621 . 119.470 no
C53 . C63 . C62 . 121.6(3) yes
C53 . C63 . C64 . 122.0(3) yes
C62 . C63 . C64 . 116.4(3) yes
C63 . C64 . C65 . 120.7(3) yes
C63 . C64 . H641 . 119.665 no
C65 . C64 . H641 . 119.667 no
N7 . C65 . C64 . 121.9(3) yes
N7 . C65 . C66 . 114.8(3) yes
C64 . C65 . C66 . 123.3(3) yes
N8 . C66 . C65 . 115.5(3) yes
N8 . C66 . C67 . 121.9(3) yes
C65 . C66 . C67 . 122.5(3) yes
C66 . C67 . C68 . 119.3(3) yes
C66 . C67 . H671 . 120.357 no
C68 . C67 . H671 . 120.359 no
C67 . C68 . C69 . 118.9(3) yes
C67 . C68 . H681 . 120.533 no
C69 . C68 . H681 . 120.529 no
C68 . C69 . C70 . 118.9(3) yes
C68 . C69 . H691 . 120.573 no
C70 . C69 . H691 . 120.572 no
N8 . C70 . C69 . 122.3(3) yes
N8 . C70 . C71 . 115.3(3) yes
C69 . C70 . C71 . 122.3(3) yes
N9 . C71 . C70 . 114.9(3) yes
N9 . C71 . C72 . 123.4(3) yes
C70 . C71 . C72 . 121.7(3) yes
C71 . C72 . C73 . 118.2(4) yes
C71 . C72 . H721 . 120.906 no
C73 . C72 . H721 . 120.904 no
C72 . C73 . C74 . 118.2(4) yes
C72 . C73 . C81 . 121.9(4) yes
C74 . C73 . C81 . 119.9(3) yes
C73 . C74 . C75 . 120.2(3) yes
C73 . C74 . H741 . 119.903 no
C75 . C74 . H741 . 119.902 no
N9 . C75 . C74 . 121.6(4) yes
N9 . C75 . C76 . 114.6(3) yes
C74 . C75 . C76 . 123.8(3) yes
N10 . C76 . C75 . 115.6(3) yes
N10 . C76 . C77 . 122.0(4) yes
C75 . C76 . C77 . 122.4(4) yes
C76 . C77 . C78 . 118.4(4) yes
C76 . C77 . H771 . 120.811 no
C78 . C77 . H771 . 120.813 no
C77 . C78 . C79 . 119.9(4) yes
C77 . C78 . H781 . 120.066 no
C79 . C78 . H781 . 120.064 no
C78 . C79 . C80 . 118.6(4) yes
C78 . C79 . H791 . 120.686 no
C80 . C79 . H791 . 120.683 no
N10 . C80 . C79 . 122.5(4) yes
N10 . C80 . H801 . 118.762 no
C79 . C80 . H801 . 118.766 no
C73 . C81 . C82 . 119.7(4) yes
C73 . C81 . C86 . 121.9(4) yes
C82 . C81 . C86 . 118.4(4) yes
C81 . C82 . C83 . 120.9(5) yes
C81 . C82 . H821 . 119.544 no
C83 . C82 . H821 . 119.545 no
C82 . C83 . C84 . 119.6(6) yes
C82 . C83 . H831 . 120.221 no
C84 . C83 . H831 . 120.226 no
C83 . C84 . C85 . 120.0(5) yes
C83 . C84 . H841 . 119.995 no
C85 . C84 . H841 . 119.982 no
C84 . C85 . C86 . 122.0(6) yes
C84 . C85 . H851 . 119.002 no
C86 . C85 . H851 . 119.009 no
C81 . C86 . C85 . 118.9(6) yes
C81 . C86 . H861 . 120.529 no
C85 . C86 . H861 . 120.522 no
O8 . C87 . C88 . 122.0(6) yes
O8 . C87 . C89 . 120.2(6) yes
C88 . C87 . C89 . 117.8(6) yes
C87 . C88 . H881 . 109.461 no
C87 . C88 . H882 . 109.466 no
H881 . C88 . H882 . 109.476 no
C87 . C88 . H883 . 109.466 no
H881 . C88 . H883 . 109.474 no
H882 . C88 . H883 . 109.484 no
C87 . C89 . H891 . 109.472 no
C87 . C89 . H892 . 109.458 no
H891 . C89 . H892 . 109.466 no
C87 . C89 . H893 . 109.475 no
H891 . C89 . H893 . 109.486 no
H892 . C89 . H893 . 109.469 no
O9 . C90 . C91 . 116.8(8) yes
O9 . C90 . C92 . 122.9(9) yes
C91 . C90 . C92 . 119.8(7) yes
C90 . C91 . H911 . 109.463 no
C90 . C91 . H912 . 109.472 no
H911 . C91 . H912 . 109.473 no
C90 . C91 . H913 . 109.468 no
H911 . C91 . H913 . 109.469 no
H912 . C91 . H913 . 109.482 no
C90 . C92 . H921 . 109.461 no
C90 . C92 . H922 . 109.467 no
H921 . C92 . H922 . 109.489 no
C90 . C92 . H923 . 109.454 no
H921 . C92 . H923 . 109.471 no
H922 . C92 . H923 . 109.486 no
O10 . C93 . C94 . 107.7(10) yes
O10 . C93 . C95 . 129.6(11) yes
C94 . C93 . C95 . 119.4(9) yes
C93 . C94 . H941 . 109.471 no
C93 . C94 . H942 . 109.467 no
H941 . C94 . H942 . 109.476 no
C93 . C94 . H943 . 109.466 no
H941 . C94 . H943 . 109.476 no
H942 . C94 . H943 . 109.471 no
C93 . C95 . H951 . 109.462 no
C93 . C95 . H952 . 109.475 no
H951 . C95 . H952 . 109.476 no
C93 . C95 . H953 . 109.466 no
H951 . C95 . H953 . 109.466 no
H952 . C95 . H953 . 109.482 no
P1 . F1 . F11 . 73.9(6) yes
P1 . F1 . F16 . 58.8(3) yes
F11 . F1 . F16 . 129.3(9) yes
P1 . F2 . F12 . 76.8(6) yes
P1 . F2 . F15 . 59.1(3) yes
F12 . F2 . F15 . 132.6(8) yes
P1 . F3 . F13 . 83.1(7) yes
P1 . F3 . F15 . 58.6(4) yes
F13 . F3 . F15 . 130.0(9) yes
P1 . F4 . F14 . 68.6(8) yes
P1 . F5 . F14 . 55.4(3) yes
P1 . F5 . F15 . 66.5(4) yes
F14 . F5 . F15 . 106.2(6) yes
P1 . F6 . F12 . 60.3(3) yes
P1 . F6 . F16 . 77.8(6) yes
F12 . F6 . F16 . 123.3(10) yes
P1 . F11 . F1 . 78.0(6) yes
P1 . F12 . F2 . 72.6(6) yes
P1 . F12 . F6 . 56.6(3) yes
F2 . F12 . F6 . 128.1(7) yes
P1 . F13 . F3 . 68.3(6) yes
P1 . F14 . F4 . 88.4(10) yes
P1 . F14 . F5 . 60.8(3) yes
F4 . F14 . F5 . 148.6(12) yes
P1 . F15 . F2 . 60.2(3) yes
P1 . F15 . F3 . 57.3(3) yes
F2 . F15 . F3 . 88.3(5) yes
P1 . F15 . F5 . 70.8(4) yes
F2 . F15 . F5 . 108.4(7) yes
F3 . F15 . F5 . 106.3(6) yes
P1 . F16 . F1 . 59.3(3) yes
P1 . F16 . F6 . 70.1(5) yes
F1 . F16 . F6 . 119.6(8) yes
P2 . F23 . F33 . 72.7(4) yes
P2 . F23 . F36 . 70.5(4) yes
F33 . F23 . F36 . 141.6(6) yes
P2 . F24 . F34 . 66.8(5) yes
P2 . F24 . F35 . 59.4(3) yes
F34 . F24 . F35 . 126.2(6) yes
P2 . F25 . F33 . 67.3(3) yes
P2 . F25 . F35 . 79.8(6) yes
F33 . F25 . F35 . 144.0(8) yes
P2 . F26 . F34 . 59.4(3) yes
P2 . F26 . F36 . 64.0(3) yes
F34 . F26 . F36 . 123.4(5) yes
P2 . F33 . F23 . 63.1(3) yes
P2 . F33 . F25 . 58.2(3) yes
F23 . F33 . F25 . 119.8(5) yes
P2 . F34 . F24 . 80.0(5) yes
P2 . F34 . F26 . 69.7(4) yes
F24 . F34 . F26 . 149.5(7) yes
P2 . F35 . F24 . 61.1(3) yes
P2 . F35 . F25 . 68.9(5) yes
F24 . F35 . F25 . 129.0(7) yes
P2 . F36 . F23 . 67.0(4) yes
P2 . F36 . F26 . 70.9(4) yes
F23 . F36 . F26 . 137.7(6) yes
C45 . C44 . O4 . 110.3(9) yes
C45 . C44 . C440 . 72.2(9) yes
O4 . C44 . C440 . 60.0(9) yes
C45 . C44 . O40 . 135.1(11) yes
O4 . C44 . O40 . 31.5(6) yes
C440 . C44 . O40 . 89.7(12) yes
C45 . C44 . H441 . 109.253 no
O4 . C44 . H441 . 109.252 no
C440 . C44 . H441 . 167.908 no
O40 . C44 . H441 . 81.014 no
C45 . C44 . H442 . 109.263 no
O4 . C44 . H442 . 109.264 no
C440 . C44 . H442 . 80.616 no
O40 . C44 . H442 . 107.566 no
H441 . C44 . H442 . 109.466 no
C43 . O4 . C44 . 116.5(9) yes
C43 . O4 . C440 . 127.0(9) yes
C44 . O4 . C440 . 40.2(8) yes
C43 . O4 . O40 . 77.2(9) yes
C44 . O4 . O40 . 49.8(9) yes
C440 . O4 . O40 . 88.0(11) yes
C45 . C440 . C44 . 69.8(8) yes
C45 . C440 . O4 . 120.0(9) yes
C44 . C440 . O4 . 79.8(10) yes
C45 . C440 . O40 . 108.3(7) yes
C44 . C440 . O40 . 49.9(8) yes
O4 . C440 . O40 . 31.5(6) yes
C45 . C440 . H442 . 94.259 no
C44 . C440 . H442 . 50.629 no
O4 . C440 . H442 . 104.757 no
O40 . C440 . H442 . 76.863 no
C45 . C440 . H4401 . 109.766 no
C44 . C440 . H4401 . 94.398 no
O4 . C440 . H4401 . 123.412 no
O40 . C440 . H4401 . 109.768 no
H442 . C440 . H4401 . 43.955 no
C45 . C440 . H4402 . 109.777 no
C44 . C440 . H4402 . 153.925 no
O4 . C440 . H4402 . 78.304 no
O40 . C440 . H4402 . 109.779 no
H442 . C440 . H4402 . 150.510 no
H4401 . C440 . H4402 . 109.475 no
C43 . O40 . C44 . 142.3(12) yes
C43 . O40 . O4 . 72.3(9) yes
C44 . O40 . O4 . 98.8(11) yes
C43 . O40 . C440 . 111.6(6) yes
C44 . O40 . C440 . 40.4(9) yes
O4 . O40 . C440 . 60.5(10) yes
C44 . H442 . C440 . 48.755 no

loop_
_geom_bond_atom_site_label_1
_geom_bond_site_symmetry_1
_geom_bond_atom_site_label_2
_geom_bond_site_symmetry_2
_geom_bond_distance
_geom_bond_publ_flag
Cu1 . N1 . 2.117(3) yes
Cu1 . N2 . 1.950(3) yes
Cu1 . N3 . 2.240(3) yes
Cu1 . N6 . 2.202(3) yes
Cu1 . N7 . 1.973(3) yes
Cu1 . N8 . 2.354(3) yes
Cu2 . N4 . 2.027(3) yes
Cu2 . N5 . 2.005(3) yes
Cu2 . N9 . 2.035(3) yes
Cu2 . N10 . 2.001(3) yes
P1 . F1 . 1.604(5) yes
P1 . F2 . 1.566(5) yes
P1 . F3 . 1.527(6) yes
P1 . F4 . 1.615(6) yes
P1 . F5 . 1.595(5) yes
P1 . F6 . 1.535(5) yes
P1 . F11 . 1.576(5) yes
P1 . F12 . 1.598(6) yes
P1 . F13 . 1.631(6) yes
P1 . F14 . 1.504(6) yes
P1 . F15 . 1.549(6) yes
P1 . F16 . 1.596(6) yes
P2 . F21 . 1.579(3) yes
P2 . F22 . 1.588(3) yes
P2 . F23 . 1.529(5) yes
P2 . F24 . 1.620(5) yes
P2 . F25 . 1.509(5) yes
P2 . F26 . 1.647(5) yes
P2 . F33 . 1.638(5) yes
P2 . F34 . 1.512(5) yes
P2 . F35 . 1.592(6) yes
P2 . F36 . 1.566(5) yes
P3 . F51 . 1.584(3) yes
P3 . F51 2_546 1.584(3) yes
P3 . F53 . 1.590(3) yes
P3 . F53 2_546 1.590(3) yes
P3 . F55 . 1.586(4) yes
P3 . F55 2_546 1.586(4) yes
P4 . F61 . 1.575(5) yes
P4 . F61 2_557 1.575(5) yes
P4 . F63 . 1.579(6) yes
P4 . F63 2_557 1.579(6) yes
P4 . F65 . 1.557(6) yes
P4 . F65 2_557 1.557(6) yes
N1 . C1 . 1.343(5) yes
N1 . C5 . 1.349(4) yes
N2 . C6 . 1.347(5) yes
N2 . C10 . 1.348(4) yes
N3 . C11 . 1.349(4) yes
N3 . C15 . 1.342(5) yes
N4 . C16 . 1.342(4) yes
N4 . C20 . 1.354(4) yes
N5 . C21 . 1.343(5) yes
N5 . C25 . 1.346(5) yes
N6 . C56 . 1.334(5) yes
N6 . C60 . 1.343(4) yes
N7 . C61 . 1.358(4) yes
N7 . C65 . 1.348(4) yes
N8 . C66 . 1.344(4) yes
N8 . C70 . 1.344(4) yes
N9 . C71 . 1.331(5) yes
N9 . C75 . 1.353(4) yes
N10 . C76 . 1.347(5) yes
N10 . C80 . 1.343(5) yes
O1 . C35 . 1.360(5) yes
O1 . C38 . 1.415(5) yes
O2 . C39 . 1.408(6) yes
O2 . C40 . 1.403(6) yes
O3 . C41 . 1.358(8) yes
O3 . C42 . 1.408(7) yes
O5 . C45 . 1.425(6) yes
O5 . C46 . 1.385(7) yes
O6 . C47 . 1.419(5) yes
O6 . C48 . 1.405(5) yes
O7 . C49 . 1.424(5) yes
O7 . C50 . 1.363(4) yes
O8 . C87 . 1.208(6) yes
O9 . C90 . 1.239(8) yes
O10 . C93 . 1.212(9) yes
C1 . C2 . 1.363(6) yes
C1 . H11 . 0.960 no
C2 . C3 . 1.387(6) yes
C2 . H21 . 0.960 no
C3 . C4 . 1.385(6) yes
C3 . H31 . 0.960 no
C4 . C5 . 1.376(6) yes
C4 . H41 . 0.960 no
C5 . C6 . 1.475(5) yes
C6 . C7 . 1.391(5) yes
C7 . C8 . 1.393(5) yes
C7 . H71 . 0.960 no
C8 . C9 . 1.402(6) yes
C8 . C26 . 1.486(5) yes
C9 . C10 . 1.388(5) yes
C9 . H91 . 0.960 no
C10 . C11 . 1.480(5) yes
C11 . C12 . 1.390(5) yes
C12 . C13 . 1.380(6) yes
C12 . H121 . 0.960 no
C13 . C14 . 1.391(5) yes
C13 . H131 . 0.960 no
C14 . C15 . 1.389(5) yes
C14 . H141 . 0.960 no
C15 . C16 . 1.490(5) yes
C16 . C17 . 1.388(5) yes
C17 . C18 . 1.406(5) yes
C17 . H171 . 0.960 no
C18 . C19 . 1.396(5) yes
C18 . C32 . 1.473(5) yes
C19 . C20 . 1.385(5) yes
C19 . H191 . 0.960 no
C20 . C21 . 1.486(5) yes
C21 . C22 . 1.397(5) yes
C22 . C23 . 1.391(6) yes
C22 . H221 . 0.960 no
C23 . C24 . 1.368(7) yes
C23 . H231 . 0.960 no
C24 . C25 . 1.383(6) yes
C24 . H241 . 0.960 no
C25 . H251 . 0.960 no
C26 . C27 . 1.364(6) yes
C26 . C31 . 1.394(7) yes
C27 . C28 . 1.397(6) yes
C27 . H271 . 0.960 no
C28 . C29 . 1.361(8) yes
C28 . H281 . 0.960 no
C29 . C30 . 1.363(8) yes
C29 . H291 . 0.960 no
C30 . C31 . 1.402(6) yes
C30 . H301 . 0.960 no
C31 . H311 . 0.960 no
C32 . C33 . 1.397(5) yes
C32 . C37 . 1.386(6) yes
C33 . C34 . 1.382(6) yes
C33 . H331 . 0.960 no
C34 . C35 . 1.383(6) yes
C34 . H341 . 0.960 no
C35 . C36 . 1.387(6) yes
C36 . C37 . 1.394(6) yes
C36 . H361 . 0.960 no
C37 . H371 . 0.960 no
C38 . C39 . 1.508(6) yes
C38 . H381 . 0.960 no
C38 . H382 . 0.960 no
C39 . H391 . 0.960 no
C39 . H392 . 0.960 no
C40 . C41 . 1.425(9) yes
C40 . H401 . 0.960 no
C40 . H402 . 0.960 no
C41 . H411 . 0.960 no
C41 . H412 . 0.960 no
C42 . C43 . 1.480(9) yes
C42 . H421 . 0.960 no
C42 . H422 . 0.960 no
C43 . O4 . 1.410(8) yes
C43 . O40 . 1.443(8) yes
C43 . H431 . 0.960 no
C43 . H432 . 0.960 no
C45 . C44 . 1.423(9) yes
C45 . C440 . 1.444(8) yes
C45 . H451 . 0.960 no
C45 . H452 . 0.960 no
C46 . C47 . 1.473(8) yes
C46 . H461 . 0.960 no
C46 . H462 . 0.960 no
C47 . H471 . 0.960 no
C47 . H472 . 0.960 no
C48 . C49 . 1.494(5) yes
C48 . H481 . 0.960 no
C48 . H482 . 0.960 no
C49 . H491 . 0.960 no
C49 . H492 . 0.960 no
C50 . C51 . 1.391(6) yes
C50 . C55 . 1.378(5) yes
C51 . C52 . 1.376(5) yes
C51 . H511 . 0.960 no
C52 . C53 . 1.395(5) yes
C52 . H521 . 0.960 no
C53 . C54 . 1.389(5) yes
C53 . C63 . 1.480(4) yes
C54 . C55 . 1.383(5) yes
C54 . H541 . 0.960 no
C55 . H551 . 0.960 no
C56 . C57 . 1.379(6) yes
C56 . H561 . 0.960 no
C57 . C58 . 1.373(6) yes
C57 . H571 . 0.960 no
C58 . C59 . 1.391(5) yes
C58 . H581 . 0.960 no
C59 . C60 . 1.381(5) yes
C59 . H591 . 0.960 no
C60 . C61 . 1.483(5) yes
C61 . C62 . 1.384(4) yes
C62 . C63 . 1.392(5) yes
C62 . H621 . 0.960 no
C63 . C64 . 1.399(5) yes
C64 . C65 . 1.379(4) yes
C64 . H641 . 0.960 no
C65 . C66 . 1.490(5) yes
C66 . C67 . 1.388(5) yes
C67 . C68 . 1.388(5) yes
C67 . H671 . 0.960 no
C68 . C69 . 1.378(5) yes
C68 . H681 . 0.960 no
C69 . C70 . 1.393(5) yes
C69 . H691 . 0.960 no
C70 . C71 . 1.492(4) yes
C71 . C72 . 1.395(5) yes
C72 . C73 . 1.402(5) yes
C72 . H721 . 0.960 no
C73 . C74 . 1.381(6) yes
C73 . C81 . 1.480(6) yes
C74 . C75 . 1.390(5) yes
C74 . H741 . 0.960 no
C75 . C76 . 1.487(6) yes
C76 . C77 . 1.390(5) yes
C77 . C78 . 1.390(7) yes
C77 . H771 . 0.960 no
C78 . C79 . 1.370(7) yes
C78 . H781 . 0.960 no
C79 . C80 . 1.387(6) yes
C79 . H791 . 0.960 no
C80 . H801 . 0.960 no
C81 . C82 . 1.411(7) yes
C81 . C86 . 1.381(7) yes
C82 . C83 . 1.384(7) yes
C82 . H821 . 0.960 no
C83 . C84 . 1.37(1) yes
C83 . H831 . 0.960 no
C84 . C85 . 1.35(1) yes
C84 . H841 . 0.960 no
C85 . C86 . 1.401(8) yes
C85 . H851 . 0.960 no
C86 . H861 . 0.960 no
C87 . C88 . 1.448(7) yes
C87 . C89 . 1.449(7) yes
C88 . H881 . 0.960 no
C88 . H882 . 0.960 no
C88 . H883 . 0.960 no
C89 . H891 . 0.960 no
C89 . H892 . 0.960 no
C89 . H893 . 0.960 no
C90 . C91 . 1.443(9) yes
C90 . C92 . 1.457(9) yes
C91 . H911 . 0.960 no
C91 . H912 . 0.960 no
C91 . H913 . 0.960 no
C92 . H921 . 0.960 no
C92 . H922 . 0.960 no
C92 . H923 . 0.960 no
C93 . C94 . 1.42(1) yes
C93 . C95 . 1.46(1) yes
C94 . H941 . 0.960 no
C94 . H942 . 0.960 no
C94 . H943 . 0.960 no
C95 . H951 . 0.960 no
C95 . H952 . 0.960 no
C95 . H953 . 0.960 no
F1 . F11 . 0.775(9) yes
F1 . F16 . 1.64(1) yes
F2 . F12 . 0.84(1) yes
F2 . F15 . 1.57(1) yes
F3 . F13 . 0.79(1) yes
F3 . F15 . 1.632(12) yes
F4 . F14 . 0.630(12) yes
F5 . F14 . 1.640(11) yes
F5 . F15 . 1.145(11) yes
F6 . F12 . 1.639(11) yes
F6 . F16 . 0.87(1) yes
F23 . F33 . 1.197(9) yes
F23 . F36 . 1.122(9) yes
F24 . F34 . 0.901(9) yes
F24 . F35 . 1.594(9) yes
F25 . F33 . 1.446(9) yes
F25 . F35 . 0.841(9) yes
F26 . F34 . 1.36(1) yes
F26 . F36 . 1.234(9) yes
C44 . O4 . 1.42(1) yes
C44 . C440 . 0.934(18) yes
C44 . O40 . 1.101(12) yes
C44 . H441 . 0.960 no
C44 . H442 . 0.960 no
O4 . C440 . 1.253(13) yes
O4 . O40 . 0.752(13) yes
C440 . O40 . 1.439(8) yes
C440 . H442 . 1.225 no
C440 . H4401 . 0.960 no
C440 . H4402 . 0.960 no
